data_4303987
loop_
_publ_author_name
'Lauren M. Urbanczyk-Pearson'
'Frank J. Femia'
'Jeffrey Smith'
'Giacomo Parigi'
'Joseph A. Duimstra'
'Amanda L. Eckermann'
'Claudio Luchinat'
'Thomas J. Meade'

_publ_contact_author_address
;
Departments of Chemistry, Biochemistry and Molecular and Cell Biology, 
Neurobiology and Physiology and Radiology 
Northwestern University 
2145 Sheridan Road 
Evanston IL 60208 
;
_publ_contact_author_email tmeade@northwestern.edu
_publ_contact_author_name 'Thomas J. Meade'
_publ_section_title
;
Mechanistic Investigation of \b-Galactosidase-Activated MR Contrast Agents
;
_journal_name_full 'Inorganic Chemistry'
_journal_page_first 56
_journal_page_last 68
_journal_paper_doi 10.1021/ic700888w
_journal_volume 47
_journal_year 2008
_chemical_formula_moiety '(C17 H25 Br O10) 0.66(H2 O)'
_chemical_formula_sum 'C17 H26.32 Br O10.66'
_chemical_formula_weight 481.17
_chemical_name_common
;
S-(-)-1-bromopropan-2-beta-D-galactose tetraacetate  
;
_chemical_name_systematic
; 
 S-(-)-1-bromopropan-2-beta-D-galactose tetraacetate 
;
_space_group_IT_number 19
_symmetry_cell_setting orthorhombic
_symmetry_space_group_name_Hall 'P 2ac 2ab'
_symmetry_space_group_name_H-M 'P 21 21 21'
_atom_sites_solution_hydrogens geom
_atom_sites_solution_primary direct
_atom_sites_solution_secondary difmap
_audit_creation_method SHELXL-97
_cell_angle_alpha 90.00
_cell_angle_beta 90.00
_cell_angle_gamma 90.00
_cell_formula_units_Z 4
_cell_length_a 8.9183(7)
_cell_length_b 10.5142(8)
_cell_length_c 22.1978(18)
_cell_measurement_temperature 98(2)
_cell_volume 2081.5(3)
_computing_structure_refinement 'SHELXL-97 (Sheldrick, 1997)'
_computing_structure_solution 'SHELXS-97 (Sheldrick, 1990)'
_diffrn_ambient_temperature 98(2)
_diffrn_measured_fraction_theta_full 0.969
_diffrn_measured_fraction_theta_max 0.969
_diffrn_measurement_device_type 'Bruker Smart 1000 CCD'
_diffrn_measurement_method 'phi and omega scans'
_diffrn_radiation_monochromator graphite
_diffrn_radiation_source 'fine-focus sealed tube'
_diffrn_radiation_type MoK\a
_diffrn_radiation_wavelength 0.71073
_diffrn_reflns_av_R_equivalents 0.0565
_diffrn_reflns_av_sigmaI/netI 0.0304
_diffrn_reflns_limit_h_max 11
_diffrn_reflns_limit_h_min -11
_diffrn_reflns_limit_k_max 13
_diffrn_reflns_limit_k_min -13
_diffrn_reflns_limit_l_max 29
_diffrn_reflns_limit_l_min -29
_diffrn_reflns_number 43002
_diffrn_reflns_theta_full 28.48
_diffrn_reflns_theta_max 28.48
_diffrn_reflns_theta_min 1.83
_exptl_absorpt_coefficient_mu 2.029
_exptl_absorpt_correction_type none
_exptl_crystal_colour colorless
_exptl_crystal_density_diffrn 1.535
_exptl_crystal_density_method 'not measured'
_exptl_crystal_description blocks
_exptl_crystal_F_000 994
_exptl_crystal_size_max .33
_exptl_crystal_size_mid .25
_exptl_crystal_size_min .25
_refine_diff_density_max 0.464
_refine_diff_density_min -0.363
_refine_diff_density_rms 0.062
_refine_ls_abs_structure_details 'Flack H D (1983), Acta Cryst. A39, 876-881'
_refine_ls_abs_structure_Flack -0.003(5)
_refine_ls_extinction_method none
_refine_ls_goodness_of_fit_ref 1.031
_refine_ls_hydrogen_treatment mixed
_refine_ls_matrix_type full
_refine_ls_number_parameters 268
_refine_ls_number_reflns 5013
_refine_ls_number_restraints 0
_refine_ls_restrained_S_all 1.031
_refine_ls_R_factor_all 0.0335
_refine_ls_R_factor_gt 0.0277
_refine_ls_shift/su_max 0.037
_refine_ls_shift/su_mean 0.002
_refine_ls_structure_factor_coef Fsqd
_refine_ls_weighting_details 'calc w=1/[\s^2^(Fo^2^)+(0.0436P)^2^+0.0000P] where P=(Fo^2^+2Fc^2^)/3'
_refine_ls_weighting_scheme calc
_refine_ls_wR_factor_gt 0.0663
_refine_ls_wR_factor_ref 0.0684
_reflns_number_gt 4512
_reflns_number_total 5013
_reflns_threshold_expression >2sigma(I)
_cod_data_source_file ic700888w-file005.cif
_cod_data_source_block fjf03
_cod_database_code 4303987

loop_
_symmetry_equiv_pos_as_xyz
'x, y, z'
'-x+1/2, -y, z+1/2'
'-x, y+1/2, -z+1/2'
'x+1/2, -y+1/2, -z'

loop_
_atom_site_label
_atom_site_type_symbol
_atom_site_fract_x
_atom_site_fract_y
_atom_site_fract_z
_atom_site_U_iso_or_equiv
_atom_site_adp_type
_atom_site_occupancy
_atom_site_symmetry_multiplicity
_atom_site_calc_flag
_atom_site_refinement_flags
_atom_site_disorder_assembly
_atom_site_disorder_group
Br1 Br 0.99389(3) 0.172857(17) 0.025911(9) 0.02329(7) Uani 1 1 d . . .
O1 O 0.90404(14) 0.66887(12) -0.01995(6) 0.0140(3) Uani 1 1 d . . .
O2 O 0.98729(16) 0.46556(12) -0.00703(6) 0.0147(3) Uani 1 1 d . . .
O3 O 0.82981(16) 0.44965(13) 0.10346(6) 0.0158(3) Uani 1 1 d . . .
O4 O 1.0498(2) 0.42596(17) 0.15167(10) 0.0489(6) Uani 1 1 d . . .
O5 O 0.80424(15) 0.68535(13) 0.16114(6) 0.0151(3) Uani 1 1 d . . .
O6 O 0.57634(17) 0.77346(14) 0.17337(7) 0.0225(3) Uani 1 1 d . . .
O7 O 0.95368(14) 0.83677(13) 0.07757(6) 0.0133(3) Uani 1 1 d . . .
O8 O 0.86245(17) 0.96578(14) 0.15005(7) 0.0213(3) Uani 1 1 d . . .
O9 O 0.78421(16) 0.85277(13) -0.10209(6) 0.0175(3) Uani 1 1 d . . .
O10 O 0.93032(17) 1.01194(15) -0.13578(6) 0.0242(3) Uani 1 1 d . . .
C1 C 0.8745(2) 0.55040(18) 0.00867(8) 0.0142(4) Uani 1 1 d . . .
H1 H 0.7744 0.5168 -0.0040 0.017 Uiso 1 1 calc R . .
C2 C 0.8804(2) 0.56620(17) 0.07684(8) 0.0132(4) Uani 1 1 d . . .
H2 H 0.9853 0.5852 0.0900 0.016 Uiso 1 1 calc R . .
C3 C 0.7751(2) 0.6707(2) 0.09779(8) 0.0138(4) Uani 1 1 d . . .
H3 H 0.6689 0.6431 0.0917 0.017 Uiso 1 1 calc R . .
C4 C 0.8032(2) 0.79305(18) 0.06369(8) 0.0131(4) Uani 1 1 d . . .
H4 H 0.7273 0.8590 0.0749 0.016 Uiso 1 1 calc R . .
C5 C 0.7965(2) 0.76476(19) -0.00384(9) 0.0140(4) Uani 1 1 d . . .
H5 H 0.6938 0.7329 -0.0139 0.017 Uiso 1 1 calc R . .
C6 C 0.9560(2) 0.38155(18) -0.05699(9) 0.0154(4) Uani 1 1 d . . .
H6 H 0.8471 0.3589 -0.0571 0.018 Uiso 1 1 calc R . .
C7 C 0.9970(3) 0.44272(18) -0.11639(8) 0.0183(4) Uani 1 1 d . . .
H7A H 0.9420 0.5229 -0.1209 0.027 Uiso 1 1 calc R . .
H7B H 0.9705 0.3853 -0.1495 0.027 Uiso 1 1 calc R . .
H7C H 1.1050 0.4597 -0.1173 0.027 Uiso 1 1 calc R . .
C8 C 1.0485(2) 0.26315(19) -0.04750(9) 0.0188(4) Uani 1 1 d . . .
H8A H 1.1558 0.2869 -0.0455 0.023 Uiso 1 1 calc R . .
H8B H 1.0349 0.2057 -0.0824 0.023 Uiso 1 1 calc R . .
C9 C 0.9239(3) 0.3913(2) 0.14207(11) 0.0265(5) Uani 1 1 d . . .
C10 C 0.8491(3) 0.2805(2) 0.17055(11) 0.0366(6) Uani 1 1 d . . .
H10A H 0.9240 0.2282 0.1913 0.055 Uiso 1 1 calc R . .
H10B H 0.7993 0.2295 0.1395 0.055 Uiso 1 1 calc R . .
H10C H 0.7745 0.3105 0.1997 0.055 Uiso 1 1 calc R . .
C11 C 0.6935(3) 0.74033(19) 0.19428(9) 0.0190(4) Uani 1 1 d . . .
C12 C 0.7410(3) 0.7520(2) 0.25831(9) 0.0253(5) Uani 1 1 d . . .
H12A H 0.6563 0.7816 0.2827 0.038 Uiso 1 1 calc R . .
H12B H 0.8236 0.8131 0.2613 0.038 Uiso 1 1 calc R . .
H12C H 0.7744 0.6689 0.2731 0.038 Uiso 1 1 calc R . .
C13 C 0.9667(2) 0.91806(18) 0.12483(9) 0.0157(4) Uani 1 1 d . . .
C14 C 1.1281(2) 0.9401(2) 0.14010(10) 0.0199(5) Uani 1 1 d . . .
H14A H 1.1577 1.0255 0.1270 0.030 Uiso 1 1 calc R . .
H14B H 1.1903 0.8767 0.1196 0.030 Uiso 1 1 calc R . .
H14C H 1.1421 0.9327 0.1837 0.030 Uiso 1 1 calc R . .
C15 C 0.8285(2) 0.88153(18) -0.04149(8) 0.0146(4) Uani 1 1 d . . .
H15A H 0.7711 0.9552 -0.0261 0.017 Uiso 1 1 calc R . .
H15B H 0.9367 0.9025 -0.0400 0.017 Uiso 1 1 calc R . .
C16 C 0.8425(2) 0.9275(2) -0.14562(9) 0.0197(4) Uani 1 1 d . . .
C17 C 0.7845(3) 0.8885(2) -0.20613(10) 0.0272(5) Uani 1 1 d . . .
H17A H 0.8364 0.9370 -0.2376 0.041 Uiso 1 1 calc R . .
H17B H 0.6766 0.9056 -0.2083 0.041 Uiso 1 1 calc R . .
H17C H 0.8025 0.7975 -0.2122 0.041 Uiso 1 1 calc R . .
O11 O 0.8964(3) 0.5601(2) 0.74524(11) 0.0344(9) Uani 0.659(6) 1 d P . .

loop_
_atom_site_aniso_label
_atom_site_aniso_U_11
_atom_site_aniso_U_22
_atom_site_aniso_U_33
_atom_site_aniso_U_23
_atom_site_aniso_U_13
_atom_site_aniso_U_12
Br1 0.02761(11) 0.01504(10) 0.02721(11) 0.00447(8) 0.00185(11) 0.00285(10)
O1 0.0157(6) 0.0116(6) 0.0147(6) 0.0008(6) 0.0025(5) 0.0018(5)
O2 0.0164(7) 0.0135(6) 0.0143(6) -0.0024(5) -0.0021(6) 0.0024(6)
O3 0.0202(7) 0.0119(7) 0.0154(7) 0.0022(5) 0.0005(6) -0.0042(6)
O4 0.0519(12) 0.0284(10) 0.0664(14) 0.0254(10) -0.0418(11) -0.0187(9)
O5 0.0175(7) 0.0166(7) 0.0111(6) -0.0002(5) 0.0001(5) -0.0004(6)
O6 0.0189(8) 0.0252(8) 0.0233(8) -0.0001(6) 0.0048(6) 0.0010(6)
O7 0.0135(6) 0.0128(6) 0.0136(6) -0.0024(5) -0.0014(5) -0.0013(5)
O8 0.0201(8) 0.0211(8) 0.0227(8) -0.0072(6) 0.0012(6) 0.0009(6)
O9 0.0238(7) 0.0159(8) 0.0127(7) 0.0005(6) -0.0043(6) 0.0011(6)
O10 0.0317(8) 0.0232(8) 0.0177(7) 0.0046(6) 0.0014(6) -0.0038(7)
C1 0.0154(9) 0.0122(9) 0.0150(9) 0.0000(7) -0.0013(7) 0.0000(8)
C2 0.0144(9) 0.0114(9) 0.0138(9) 0.0008(7) 0.0010(7) -0.0022(7)
C3 0.0143(9) 0.0151(9) 0.0121(9) 0.0007(8) -0.0025(7) -0.0020(8)
C4 0.0110(9) 0.0142(9) 0.0143(9) -0.0012(7) -0.0014(7) 0.0000(7)
C5 0.0142(10) 0.0146(10) 0.0133(9) -0.0007(7) -0.0012(8) 0.0018(8)
C6 0.0159(10) 0.0138(9) 0.0165(9) -0.0035(8) -0.0007(7) -0.0014(7)
C7 0.0180(9) 0.0190(9) 0.0178(9) -0.0012(7) -0.0008(10) -0.0020(10)
C8 0.0198(10) 0.0172(10) 0.0196(10) 0.0008(8) 0.0031(8) 0.0011(8)
C9 0.0433(15) 0.0169(11) 0.0195(11) 0.0048(9) -0.0126(10) -0.0070(10)
C10 0.0599(18) 0.0262(12) 0.0236(12) 0.0117(10) -0.0078(12) -0.0151(12)
C11 0.0263(12) 0.0133(10) 0.0176(10) 0.0000(8) 0.0068(8) -0.0047(9)
C12 0.0388(14) 0.0235(12) 0.0136(10) -0.0021(9) 0.0028(9) -0.0009(10)
C13 0.0222(12) 0.0106(8) 0.0144(9) 0.0009(7) -0.0014(8) -0.0015(7)
C14 0.0182(10) 0.0183(11) 0.0231(11) -0.0038(9) -0.0037(9) -0.0018(9)
C15 0.0180(10) 0.0142(9) 0.0115(9) -0.0024(7) -0.0026(7) 0.0019(8)
C16 0.0251(11) 0.0185(10) 0.0154(10) 0.0013(8) -0.0010(8) 0.0089(9)
C17 0.0417(14) 0.0256(12) 0.0143(10) -0.0003(9) -0.0048(10) 0.0088(11)
O11 0.0337(17) 0.0406(18) 0.0291(15) -0.0015(12) 0.0009(11) 0.0005(12)

loop_
_atom_type_symbol
_atom_type_description
_atom_type_scat_dispersion_real
_atom_type_scat_dispersion_imag
_atom_type_scat_source
C C 0.0033 0.0016 'International Tables Vol C Tables 4.2.6.8 and 6.1.1.4'
H H 0.0000 0.0000 'International Tables Vol C Tables 4.2.6.8 and 6.1.1.4'
Br Br -0.2901 2.4595 'International Tables Vol C Tables 4.2.6.8 and 6.1.1.4'
O O 0.0106 0.0060 'International Tables Vol C Tables 4.2.6.8 and 6.1.1.4'

loop_
_geom_angle_atom_site_label_1
_geom_angle_atom_site_label_2
_geom_angle_atom_site_label_3
_geom_angle
_geom_angle_site_symmetry_1
_geom_angle_site_symmetry_3
_geom_angle_publ_flag
C1 O1 C5 112.30(14) . . ?
C1 O2 C6 116.42(14) . . ?
C9 O3 C2 117.11(16) . . ?
C11 O5 C3 116.29(15) . . ?
C13 O7 C4 116.24(14) . . ?
C16 O9 C15 116.29(15) . . ?
O2 C1 O1 108.42(15) . . ?
O2 C1 C2 107.09(15) . . ?
O1 C1 C2 109.97(15) . . ?
O2 C1 H1 110.4 . . ?
O1 C1 H1 110.4 . . ?
C2 C1 H1 110.4 . . ?
O3 C2 C3 107.30(15) . . ?
O3 C2 C1 107.78(15) . . ?
C3 C2 C1 111.20(16) . . ?
O3 C2 H2 110.2 . . ?
C3 C2 H2 110.2 . . ?
C1 C2 H2 110.2 . . ?
O5 C3 C4 111.60(16) . . ?
O5 C3 C2 105.38(15) . . ?
C4 C3 C2 111.06(15) . . ?
O5 C3 H3 109.6 . . ?
C4 C3 H3 109.6 . . ?
C2 C3 H3 109.6 . . ?
O7 C4 C3 108.41(15) . . ?
O7 C4 C5 107.80(15) . . ?
C3 C4 C5 108.57(15) . . ?
O7 C4 H4 110.7 . . ?
C3 C4 H4 110.7 . . ?
C5 C4 H4 110.7 . . ?
O1 C5 C15 107.81(15) . . ?
O1 C5 C4 110.75(15) . . ?
C15 C5 C4 112.11(16) . . ?
O1 C5 H5 108.7 . . ?
C15 C5 H5 108.7 . . ?
C4 C5 H5 108.7 . . ?
O2 C6 C8 106.95(15) . . ?
O2 C6 C7 111.26(15) . . ?
C8 C6 C7 109.92(16) . . ?
O2 C6 H6 109.6 . . ?
C8 C6 H6 109.6 . . ?
C7 C6 H6 109.6 . . ?
C6 C7 H7A 109.5 . . ?
C6 C7 H7B 109.5 . . ?
H7A C7 H7B 109.5 . . ?
C6 C7 H7C 109.5 . . ?
H7A C7 H7C 109.5 . . ?
H7B C7 H7C 109.5 . . ?
C6 C8 Br1 112.49(13) . . ?
C6 C8 H8A 109.1 . . ?
Br1 C8 H8A 109.1 . . ?
C6 C8 H8B 109.1 . . ?
Br1 C8 H8B 109.1 . . ?
H8A C8 H8B 107.8 . . ?
O4 C9 O3 123.9(2) . . ?
O4 C9 C10 125.7(2) . . ?
O3 C9 C10 110.4(2) . . ?
C9 C10 H10A 109.5 . . ?
C9 C10 H10B 109.5 . . ?
H10A C10 H10B 109.5 . . ?
C9 C10 H10C 109.5 . . ?
H10A C10 H10C 109.5 . . ?
H10B C10 H10C 109.5 . . ?
O6 C11 O5 123.27(19) . . ?
O6 C11 C12 126.6(2) . . ?
O5 C11 C12 110.16(19) . . ?
C11 C12 H12A 109.5 . . ?
C11 C12 H12B 109.5 . . ?
H12A C12 H12B 109.5 . . ?
C11 C12 H12C 109.5 . . ?
H12A C12 H12C 109.5 . . ?
H12B C12 H12C 109.5 . . ?
O8 C13 O7 124.02(18) . . ?
O8 C13 C14 125.21(18) . . ?
O7 C13 C14 110.77(16) . . ?
C13 C14 H14A 109.5 . . ?
C13 C14 H14B 109.5 . . ?
H14A C14 H14B 109.5 . . ?
C13 C14 H14C 109.5 . . ?
H14A C14 H14C 109.5 . . ?
H14B C14 H14C 109.5 . . ?
O9 C15 C5 107.16(15) . . ?
O9 C15 H15A 110.3 . . ?
C5 C15 H15A 110.3 . . ?
O9 C15 H15B 110.3 . . ?
C5 C15 H15B 110.3 . . ?
H15A C15 H15B 108.5 . . ?
O10 C16 O9 123.37(19) . . ?
O10 C16 C17 126.1(2) . . ?
O9 C16 C17 110.52(19) . . ?
C16 C17 H17A 109.5 . . ?
C16 C17 H17B 109.5 . . ?
H17A C17 H17B 109.5 . . ?
C16 C17 H17C 109.5 . . ?
H17A C17 H17C 109.5 . . ?
H17B C17 H17C 109.5 . . ?

loop_
_geom_bond_atom_site_label_1
_geom_bond_atom_site_label_2
_geom_bond_distance
_geom_bond_site_symmetry_2
_geom_bond_publ_flag
Br1 C8 1.948(2) . ?
O1 C1 1.423(2) . ?
O1 C5 1.437(2) . ?
O2 C1 1.389(2) . ?
O2 C6 1.445(2) . ?
O3 C9 1.347(3) . ?
O3 C2 1.434(2) . ?
O4 C9 1.200(3) . ?
O5 C11 1.360(2) . ?
O5 C3 1.438(2) . ?
O6 C11 1.195(3) . ?
O7 C13 1.358(2) . ?
O7 C4 1.452(2) . ?
O8 C13 1.196(2) . ?
O9 C16 1.349(2) . ?
O9 C15 1.434(2) . ?
O10 C16 1.204(3) . ?
C1 C2 1.523(3) . ?
C1 H1 1.0000 . ?
C2 C3 1.519(3) . ?
C2 H2 1.0000 . ?
C3 C4 1.514(3) . ?
C3 H3 1.0000 . ?
C4 C5 1.529(3) . ?
C4 H4 1.0000 . ?
C5 C15 1.512(3) . ?
C5 H5 1.0000 . ?
C6 C8 1.508(3) . ?
C6 C7 1.512(3) . ?
C6 H6 1.0000 . ?
C7 H7A 0.9800 . ?
C7 H7B 0.9800 . ?
C7 H7C 0.9800 . ?
C8 H8A 0.9900 . ?
C8 H8B 0.9900 . ?
C9 C10 1.484(3) . ?
C10 H10A 0.9800 . ?
C10 H10B 0.9800 . ?
C10 H10C 0.9800 . ?
C11 C12 1.488(3) . ?
C12 H12A 0.9800 . ?
C12 H12B 0.9800 . ?
C12 H12C 0.9800 . ?
C13 C14 1.497(3) . ?
C14 H14A 0.9800 . ?
C14 H14B 0.9800 . ?
C14 H14C 0.9800 . ?
C15 H15A 0.9900 . ?
C15 H15B 0.9900 . ?
C16 C17 1.496(3) . ?
C17 H17A 0.9800 . ?
C17 H17B 0.9800 . ?
C17 H17C 0.9800 . ?
